data_7063349
loop_
_publ_author_name
'Moskalik, Mikhail Yu.'
'Garagan, Ivan A.'
'Shainyan, Bagrat A.'
'Yarovaya, Olga I.'
'Ganin, Anton S.'
'Astakhova, Vera V.'
'Sterkhova, Irina V.'
'Zinchenko, Sergey V.'
'Salakhutdinov, Nariman F.'
'Radzhabov, Amirbek D.'

_publ_section_title
;
 Halosulfonamidation of camphene: chemo and stereoselectivity,
 rearrangement, solvent interception, heterocyclization
;
_journal_issue 30
_journal_name_full 'New Journal of Chemistry'
_journal_page_first 13506
_journal_page_last 13513
_journal_paper_doi 10.1039/D4NJ02582B
_journal_volume 48
_journal_year 2024
_chemical_formula_sum 'C13 H20 F3 I N2 O2 S'
_chemical_formula_weight 452.27
_chemical_melting_point 434
_chemical_name_systematic
1,1,1-trifluoro-N-((1E-{(2-iodomethyl)-3,3-dimethylbicyclo[2.2.1]hept-2-yl]amino}methylene)methansulfonamide
_space_group_crystal_system monoclinic
_space_group_IT_number 15
_space_group_name_Hall '-C 2yc'
_space_group_name_H-M_alt 'C 1 2/c 1'
_atom_sites_solution_hydrogens geom
_atom_sites_solution_primary direct
_atom_sites_solution_secondary difmap
_audit_creation_method SHELXL-2013
_audit_update_record
;
2022-04-06 deposited with the CCDC.	2024-07-01 downloaded from the CCDC.
;
_cell_angle_alpha 90
_cell_angle_beta 98.260(4)
_cell_angle_gamma 90
_cell_formula_units_Z 8
_cell_length_a 32.242(4)
_cell_length_b 7.9847(9)
_cell_length_c 13.5491(16)
_cell_measurement_reflns_used 125
_cell_measurement_temperature 293(2)
_cell_measurement_theta_max 25
_cell_measurement_theta_min 5
_cell_volume 3451.9(7)
_computing_cell_refinement 'Bruker SAINT'
_computing_data_collection 'Bruker APEX2'
_computing_data_reduction 'Bruker SAINT'
_computing_molecular_graphics 'Bruker SHELXTL'
_computing_publication_material 'Bruker SHELXTL'
_computing_structure_refinement 'SHELXL-2013 (Sheldrick 2013)'
_computing_structure_solution 'SHELXS-97 (Sheldrick 2008)'
_diffrn_ambient_temperature 293(2)
_diffrn_measured_fraction_theta_full 0.999
_diffrn_measured_fraction_theta_max 0.996
_diffrn_measurement_device_type 'Bruker D8 VENTURE PHOTON 100 CMOS'
_diffrn_measurement_method '\f and \w scans'
_diffrn_radiation_type MoK\a
_diffrn_radiation_wavelength 0.71073
_diffrn_reflns_av_R_equivalents 0.1007
_diffrn_reflns_av_unetI/netI 0.0648
_diffrn_reflns_Laue_measured_fraction_full 0.999
_diffrn_reflns_Laue_measured_fraction_max 0.996
_diffrn_reflns_limit_h_max 45
_diffrn_reflns_limit_h_min -45
_diffrn_reflns_limit_k_max 11
_diffrn_reflns_limit_k_min -11
_diffrn_reflns_limit_l_max 19
_diffrn_reflns_limit_l_min -18
_diffrn_reflns_number 72361
_diffrn_reflns_point_group_measured_fraction_full 0.999
_diffrn_reflns_point_group_measured_fraction_max 0.996
_diffrn_reflns_theta_full 25.242
_diffrn_reflns_theta_max 30.302
_diffrn_reflns_theta_min 2.553
_diffrn_source IuS
_exptl_absorpt_coefficient_mu 2.012
_exptl_absorpt_correction_T_max 0.7460
_exptl_absorpt_correction_T_min 0.5407
_exptl_absorpt_correction_type multi-scan
_exptl_crystal_colour plate
_exptl_crystal_density_diffrn 1.741
_exptl_crystal_description colorless
_exptl_crystal_F_000 1792
_exptl_crystal_recrystallization_method 'Re-crystallisation from solvent: chloroform'
_exptl_crystal_size_max 0.500
_exptl_crystal_size_mid 0.380
_exptl_crystal_size_min 0.100
_refine_diff_density_max 1.384
_refine_diff_density_min -1.232
_refine_diff_density_rms 0.087
_refine_ls_extinction_method none
_refine_ls_goodness_of_fit_ref 1.056
_refine_ls_hydrogen_treatment constr
_refine_ls_matrix_type full
_refine_ls_number_parameters 202
_refine_ls_number_reflns 5163
_refine_ls_number_restraints 0
_refine_ls_restrained_S_all 1.056
_refine_ls_R_factor_all 0.0891
_refine_ls_R_factor_gt 0.0351
_refine_ls_shift/su_max 0.001
_refine_ls_shift/su_mean 0.000
_refine_ls_structure_factor_coef Fsqd
_refine_ls_weighting_details 'w=1/[\s^2^(Fo^2^)+(0.0411P)^2^+1.4451P] where P=(Fo^2^+2Fc^2^)/3'
_refine_ls_weighting_scheme calc
_refine_ls_wR_factor_gt 0.0794
_refine_ls_wR_factor_ref 0.0884
_reflns_Friedel_coverage 0.000
_reflns_number_gt 3235
_reflns_number_total 5163
_reflns_threshold_expression 'I > 2\s(I)'
_cod_data_source_file d4nj02582b2.cif
_cod_data_source_block mo_Astakhova_A83_0m
_cod_depositor_comments 'Adding full bibliography for 7063345--7063349.cif.'
_cod_original_sg_symbol_H-M 'C 2/c'
_cod_database_code 7063349
_shelx_space_group_comment
;
The symmetry employed for this shelxl refinement is uniquely defined
by the following loop, which should always be used as a source of
symmetry information in preference to the above space-group names.
They are only intended as comments.
;
_shelx_estimated_absorpt_t_min 0.433
_shelx_estimated_absorpt_t_max 0.824
_shelxl_version_number 2013-3

loop_
_space_group_symop_operation_xyz
'x, y, z'
'-x, y, -z+1/2'
'x+1/2, y+1/2, z'
'-x+1/2, y+1/2, -z+1/2'
'-x, -y, -z'
'x, -y, z-1/2'
'-x+1/2, -y+1/2, -z'
'x+1/2, -y+1/2, z-1/2'

loop_
_atom_site_label
_atom_site_type_symbol
_atom_site_fract_x
_atom_site_fract_y
_atom_site_fract_z
_atom_site_U_iso_or_equiv
_atom_site_adp_type
_atom_site_occupancy
_atom_site_site_symmetry_order
_atom_site_calc_flag
_atom_site_refinement_flags_posn
_atom_site_refinement_flags_adp
_atom_site_refinement_flags_occupancy
_atom_site_disorder_assembly
_atom_site_disorder_group
I1 I 0.21469(2) -0.04234(2) 0.47582(2) 0.05352(9) Uani 1 1 d . . . . .
S1 S 0.07525(2) 0.13250(7) 0.59793(5) 0.03255(15) Uani 1 1 d . . . . .
F1 F 0.01430(5) 0.2945(2) 0.49212(13) 0.0595(5) Uani 1 1 d . . . . .
F2 F 0.06137(5) 0.45499(17) 0.56974(14) 0.0526(4) Uani 1 1 d . . . . .
F3 F 0.01783(5) 0.3286(2) 0.64997(14) 0.0643(5) Uani 1 1 d . . . . .
O1 O 0.04755(6) -0.0068(2) 0.60191(16) 0.0489(5) Uani 1 1 d . . . . .
O2 O 0.10254(6) 0.1736(2) 0.68763(13) 0.0430(4) Uani 1 1 d . . . . .
N1 N 0.10092(6) 0.1451(2) 0.50798(15) 0.0314(4) Uani 1 1 d . . . . .
N2 N 0.11992(6) 0.0791(2) 0.35793(15) 0.0284(4) Uani 1 1 d . . . . .
H17 H 0.1157 0.0128 0.3055 0.034 Uiso 1 1 calc R U . . .
C1 C 0.04027(8) 0.3141(3) 0.5755(2) 0.0417(6) Uani 1 1 d . . . . .
C2 C 0.09587(7) 0.0507(3) 0.42634(19) 0.0290(5) Uani 1 1 d . . . . .
C3 C 0.15335(7) 0.2071(3) 0.35602(18) 0.0280(5) Uani 1 1 d . . . . .
C4 C 0.13445(7) 0.3929(3) 0.3327(2) 0.0348(6) Uani 1 1 d . . . . .
C5 C 0.15003(9) 0.4310(3) 0.2315(2) 0.0427(6) Uani 1 1 d . . . . .
H7 H 0.1343 0.5235 0.1930 0.051 Uiso 1 1 calc R U . . .
C6 C 0.19791(9) 0.4526(3) 0.2440(3) 0.0532(8) Uani 1 1 d . . . . .
H8 H 0.2079 0.5245 0.3021 0.064 Uiso 1 1 calc R U . . .
H1 H 0.2069 0.5018 0.1835 0.064 Uiso 1 1 calc R U . . .
C7 C 0.18386(7) 0.1989(3) 0.45274(19) 0.0340(5) Uani 1 1 d . . . . .
H2 H 0.1685 0.2223 0.5094 0.041 Uiso 1 1 calc R U . . .
H3 H 0.2054 0.2871 0.4518 0.041 Uiso 1 1 calc R U . . .
C8 C 0.14904(10) 0.5231(3) 0.4143(3) 0.0489(7) Uani 1 1 d . . . . .
H4 H 0.1398 0.6349 0.3907 0.073 Uiso 1 1 calc R U . . .
H5 H 0.1797 0.5210 0.4295 0.073 Uiso 1 1 calc R U . . .
H6 H 0.1369 0.4962 0.4746 0.073 Uiso 1 1 calc R U . . .
C9 C 0.21415(8) 0.2716(3) 0.2609(2) 0.0448(7) Uani 1 1 d . . . . .
H13 H 0.2295 0.2353 0.2064 0.054 Uiso 1 1 calc R U . . .
H12 H 0.2328 0.2610 0.3253 0.054 Uiso 1 1 calc R U . . .
C10 C 0.17383(7) 0.1692(3) 0.26099(19) 0.0351(6) Uani 1 1 d . . . . .
H9 H 0.1771 0.0471 0.2477 0.042 Uiso 1 1 calc R U . . .
C11 C 0.14478(9) 0.2610(3) 0.1792(2) 0.0429(6) Uani 1 1 d . . . . .
H11 H 0.1553 0.2602 0.1141 0.052 Uiso 1 1 calc R U . . .
H10 H 0.1156 0.2192 0.1715 0.052 Uiso 1 1 calc R U . . .
C12 C 0.08615(8) 0.3975(3) 0.3157(2) 0.0439(7) Uani 1 1 d . . . . .
H15 H 0.0766 0.5094 0.2929 0.066 Uiso 1 1 calc R U . . .
H14 H 0.0756 0.3715 0.3783 0.066 Uiso 1 1 calc R U . . .
H16 H 0.0755 0.3145 0.2650 0.066 Uiso 1 1 calc R U . . .
C13 C 0.06425(9) -0.0883(4) 0.4047(2) 0.0465(7) Uani 1 1 d . . . . .
H18 H 0.0677 -0.1417 0.3412 0.070 Uiso 1 1 calc R U . . .
H20 H 0.0359 -0.0421 0.4004 0.070 Uiso 1 1 calc R U . . .
H19 H 0.0686 -0.1715 0.4583 0.070 Uiso 1 1 calc R U . . .

loop_
_atom_site_aniso_label
_atom_site_aniso_U_11
_atom_site_aniso_U_22
_atom_site_aniso_U_33
_atom_site_aniso_U_23
_atom_site_aniso_U_13
_atom_site_aniso_U_12
I1 0.04278(12) 0.04902(12) 0.06642(18) 0.01867(10) -0.00010(10) 0.00574(7)
S1 0.0365(3) 0.0341(3) 0.0286(3) 0.0006(3) 0.0100(3) -0.0027(2)
F1 0.0418(8) 0.0753(11) 0.0569(12) -0.0049(10) -0.0082(9) 0.0084(8)
F2 0.0536(10) 0.0382(8) 0.0659(12) 0.0000(8) 0.0084(9) 0.0024(7)
F3 0.0582(10) 0.0745(11) 0.0671(12) -0.0127(10) 0.0329(10) 0.0068(9)
O1 0.0561(12) 0.0455(9) 0.0498(13) -0.0017(9) 0.0238(10) -0.0151(9)
O2 0.0526(11) 0.0496(10) 0.0259(10) 0.0022(9) 0.0023(9) 0.0004(9)
N1 0.0344(10) 0.0326(9) 0.0283(12) -0.0020(9) 0.0080(9) -0.0061(8)
N2 0.0284(9) 0.0305(9) 0.0267(11) -0.0043(9) 0.0054(8) -0.0026(7)
C1 0.0352(13) 0.0481(14) 0.0430(17) -0.0060(13) 0.0091(13) 0.0021(11)
C2 0.0259(10) 0.0292(10) 0.0313(14) 0.0009(11) 0.0027(10) -0.0002(8)
C3 0.0269(10) 0.0278(10) 0.0294(13) -0.0013(10) 0.0046(10) -0.0025(8)
C4 0.0344(12) 0.0312(11) 0.0390(16) 0.0041(11) 0.0064(11) 0.0040(9)
C5 0.0452(14) 0.0392(12) 0.0449(17) 0.0130(13) 0.0106(13) 0.0014(11)
C6 0.0480(16) 0.0484(15) 0.068(2) 0.0097(15) 0.0234(16) -0.0084(12)
C7 0.0299(11) 0.0364(11) 0.0356(15) -0.0010(11) 0.0040(11) -0.0031(9)
C8 0.0549(17) 0.0326(12) 0.059(2) -0.0075(14) 0.0072(16) 0.0005(11)
C9 0.0337(13) 0.0535(15) 0.0503(18) 0.0043(14) 0.0163(13) -0.0008(11)
C10 0.0376(12) 0.0356(12) 0.0350(15) -0.0004(11) 0.0145(11) 0.0000(10)
C11 0.0469(14) 0.0533(15) 0.0305(15) 0.0059(13) 0.0121(12) 0.0004(12)
C12 0.0385(14) 0.0447(13) 0.0493(18) 0.0101(14) 0.0085(13) 0.0117(11)
C13 0.0462(15) 0.0535(15) 0.0433(17) -0.0169(14) 0.0179(13) -0.0240(13)

loop_
_atom_type_symbol
_atom_type_description
_atom_type_scat_dispersion_real
_atom_type_scat_dispersion_imag
_atom_type_scat_source
C C 0.0033 0.0016 'International Tables Vol C Tables 4.2.6.8 and 6.1.1.4'
H H 0.0000 0.0000 'International Tables Vol C Tables 4.2.6.8 and 6.1.1.4'
N N 0.0061 0.0033 'International Tables Vol C Tables 4.2.6.8 and 6.1.1.4'
O O 0.0106 0.0060 'International Tables Vol C Tables 4.2.6.8 and 6.1.1.4'
F F 0.0171 0.0103 'International Tables Vol C Tables 4.2.6.8 and 6.1.1.4'
S S 0.1246 0.1234 'International Tables Vol C Tables 4.2.6.8 and 6.1.1.4'
I I -0.4742 1.8119 'International Tables Vol C Tables 4.2.6.8 and 6.1.1.4'

loop_
_geom_angle_atom_site_label_1
_geom_angle_atom_site_label_2
_geom_angle_atom_site_label_3
_geom_angle
_geom_angle_site_symmetry_1
_geom_angle_site_symmetry_3
_geom_angle_publ_flag
O1 S1 O2 117.16(12) . . ?
O1 S1 N1 118.66(11) . . ?
O2 S1 N1 108.39(11) . . ?
O1 S1 C1 104.36(12) . . ?
O2 S1 C1 104.33(12) . . ?
N1 S1 C1 101.57(12) . . ?
C2 N1 S1 126.44(16) . . ?
C2 N2 C3 129.4(2) . . ?
C2 N2 H17 115.3 . . ?
C3 N2 H17 115.3 . . ?
F1 C1 F2 108.7(2) . . ?
F1 C1 F3 108.3(2) . . ?
F2 C1 F3 108.1(2) . . ?
F1 C1 S1 110.39(18) . . ?
F2 C1 S1 111.88(17) . . ?
F3 C1 S1 109.4(2) . . ?
N2 C2 N1 118.5(2) . . ?
N2 C2 C13 116.2(2) . . ?
N1 C2 C13 125.3(2) . . ?
N2 C3 C7 109.62(18) . . ?
N2 C3 C10 105.96(18) . . ?
C7 C3 C10 113.87(18) . . ?
N2 C3 C4 112.32(17) . . ?
C7 C3 C4 112.70(19) . . ?
C10 C3 C4 102.05(18) . . ?
C12 C4 C8 106.8(2) . . ?
C12 C4 C5 108.1(2) . . ?
C8 C4 C5 113.4(2) . . ?
C12 C4 C3 113.27(19) . . ?
C8 C4 C3 114.3(2) . . ?
C5 C4 C3 101.03(19) . . ?
C11 C5 C6 101.2(2) . . ?
C11 C5 C4 101.9(2) . . ?
C6 C5 C4 111.7(2) . . ?
C11 C5 H7 113.6 . . ?
C6 C5 H7 113.6 . . ?
C4 C5 H7 113.6 . . ?
C5 C6 C9 103.0(2) . . ?
C5 C6 H8 111.2 . . ?
C9 C6 H8 111.2 . . ?
C5 C6 H1 111.2 . . ?
C9 C6 H1 111.2 . . ?
H8 C6 H1 109.1 . . ?
C3 C7 I1 112.82(15) . . ?
C3 C7 H2 109.0 . . ?
I1 C7 H2 109.0 . . ?
C3 C7 H3 109.0 . . ?
I1 C7 H3 109.0 . . ?
H2 C7 H3 107.8 . . ?
C4 C8 H4 109.5 . . ?
C4 C8 H5 109.5 . . ?
H4 C8 H5 109.5 . . ?
C4 C8 H6 109.5 . . ?
H4 C8 H6 109.5 . . ?
H5 C8 H6 109.5 . . ?
C10 C9 C6 103.3(2) . . ?
C10 C9 H13 111.1 . . ?
C6 C9 H13 111.1 . . ?
C10 C9 H12 111.1 . . ?
C6 C9 H12 111.1 . . ?
H13 C9 H12 109.1 . . ?
C11 C10 C9 100.0(2) . . ?
C11 C10 C3 102.54(18) . . ?
C9 C10 C3 110.9(2) . . ?
C11 C10 H9 114.0 . . ?
C9 C10 H9 114.0 . . ?
C3 C10 H9 114.0 . . ?
C5 C11 C10 94.3(2) . . ?
C5 C11 H11 112.9 . . ?
C10 C11 H11 112.9 . . ?
C5 C11 H10 112.9 . . ?
C10 C11 H10 112.9 . . ?
H11 C11 H10 110.3 . . ?
C4 C12 H15 109.5 . . ?
C4 C12 H14 109.5 . . ?
H15 C12 H14 109.5 . . ?
C4 C12 H16 109.5 . . ?
H15 C12 H16 109.5 . . ?
H14 C12 H16 109.5 . . ?
C2 C13 H18 109.5 . . ?
C2 C13 H20 109.5 . . ?
H18 C13 H20 109.5 . . ?
C2 C13 H19 109.5 . . ?
H18 C13 H19 109.5 . . ?
H20 C13 H19 109.5 . . ?

loop_
_geom_bond_atom_site_label_1
_geom_bond_atom_site_label_2
_geom_bond_distance
_geom_bond_site_symmetry_2
_geom_bond_publ_flag
I1 C7 2.170(2) . ?
S1 O1 1.4324(18) . ?
S1 O2 1.4324(19) . ?
S1 N1 1.572(2) . ?
S1 C1 1.835(3) . ?
F1 C1 1.315(3) . ?
F2 C1 1.323(3) . ?
F3 C1 1.328(3) . ?
N1 C2 1.329(3) . ?
N2 C2 1.311(3) . ?
N2 C3 1.488(3) . ?
N2 H17 0.8800 . ?
C2 C13 1.507(3) . ?
C3 C7 1.523(3) . ?
C3 C10 1.559(3) . ?
C3 C4 1.618(3) . ?
C4 C12 1.542(3) . ?
C4 C8 1.542(4) . ?
C4 C5 1.557(4) . ?
C5 C11 1.529(4) . ?
C5 C6 1.538(4) . ?
C5 H7 1.0000 . ?
C6 C9 1.543(4) . ?
C6 H8 0.9900 . ?
C6 H1 0.9900 . ?
C7 H2 0.9900 . ?
C7 H3 0.9900 . ?
C8 H4 0.9800 . ?
C8 H5 0.9800 . ?
C8 H6 0.9800 . ?
C9 C10 1.536(3) . ?
C9 H13 0.9900 . ?
C9 H12 0.9900 . ?
C10 C11 1.531(4) . ?
C10 H9 1.0000 . ?
C11 H11 0.9900 . ?
C11 H10 0.9900 . ?
C12 H15 0.9800 . ?
C12 H14 0.9800 . ?
C12 H16 0.9800 . ?
C13 H18 0.9800 . ?
C13 H20 0.9800 . ?
C13 H19 0.9800 . ?

loop_
_geom_hbond_atom_site_label_D
_geom_hbond_atom_site_label_H
_geom_hbond_atom_site_label_A
_geom_hbond_distance_DH
_geom_hbond_distance_HA
_geom_hbond_distance_DA
_geom_hbond_angle_DHA
_geom_hbond_site_symmetry_A
C13 H18 O2 0.98 2.52 3.418(3) 152.8 6
C7 H3 I1 0.99 3.32 4.271(2) 161.5 7_556
C7 H2 N1 0.99 2.26 2.911(3) 122.1 .
N2 H17 O2 0.88 2.18 3.056(3) 173.1 6
C13 H18 O2 0.98 2.52 3.418(3) 152.8 6
C7 H3 I1 0.99 3.32 4.271(2) 161.5 7_556
C7 H2 N1 0.99 2.26 2.911(3) 122.1 .
N2 H17 O2 0.88 2.18 3.056(3) 173.1 6
C13 H18 O2 0.98 2.52 3.418(3) 152.8 6
C7 H3 I1 0.99 3.32 4.271(2) 161.5 7_556
C7 H2 N1 0.99 2.26 2.911(3) 122.1 .
N2 H17 O2 0.88 2.18 3.056(3) 173.1 6
C13 H18 O2 0.98 2.52 3.418(3) 152.8 6
C7 H3 I1 0.99 3.32 4.271(2) 161.5 7_556
C7 H2 N1 0.99 2.26 2.911(3) 122.1 .
N2 H17 O2 0.88 2.18 3.056(3) 173.1 6
C13 H18 O2 0.98 2.52 3.418(3) 152.8 6
C7 H3 I1 0.99 3.32 4.271(2) 161.5 7_556
C7 H2 N1 0.99 2.26 2.911(3) 122.1 .
N2 H17 O2 0.88 2.18 3.056(3) 173.1 6
N2 H17 O2 0.88 2.18 3.056(3) 173.1 6
C7 H2 N1 0.99 2.26 2.911(3) 122.1 .
C7 H3 I1 0.99 3.32 4.271(2) 161.5 7_556
C13 H18 O2 0.98 2.52 3.418(3) 152.8 6
N2 H17 O2 0.88 2.18 3.056(3) 173.1 6
C7 H2 N1 0.99 2.26 2.911(3) 122.1 .
C7 H3 I1 0.99 3.32 4.271(2) 161.5 7_556
C13 H18 O2 0.98 2.52 3.418(3) 152.8 6
N2 H17 O2 0.88 2.18 3.056(3) 173.1 6
C7 H2 N1 0.99 2.26 2.911(3) 122.1 .
C7 H3 I1 0.99 3.32 4.271(2) 161.5 7_556
C13 H18 O2 0.98 2.52 3.418(3) 152.8 6
N2 H17 O2 0.88 2.18 3.056(3) 173.1 6
C7 H2 N1 0.99 2.26 2.911(3) 122.1 .
C7 H3 I1 0.99 3.32 4.271(2) 161.5 7_556
C13 H18 O2 0.98 2.52 3.418(3) 152.8 6

loop_
_geom_torsion_atom_site_label_1
_geom_torsion_atom_site_label_2
_geom_torsion_atom_site_label_3
_geom_torsion_atom_site_label_4
_geom_torsion
_geom_torsion_site_symmetry_1
_geom_torsion_site_symmetry_2
_geom_torsion_site_symmetry_3
_geom_torsion_site_symmetry_4
_geom_torsion_publ_flag
O1 S1 N1 C2 9.5(3) . . . . ?
O2 S1 N1 C2 146.4(2) . . . . ?
C1 S1 N1 C2 -104.1(2) . . . . ?
O1 S1 C1 F1 -58.8(2) . . . . ?
O2 S1 C1 F1 177.69(18) . . . . ?
N1 S1 C1 F1 65.1(2) . . . . ?
O1 S1 C1 F2 -180.0(2) . . . . ?
O2 S1 C1 F2 56.5(2) . . . . ?
N1 S1 C1 F2 -56.1(2) . . . . ?
O1 S1 C1 F3 60.2(2) . . . . ?
O2 S1 C1 F3 -63.3(2) . . . . ?
N1 S1 C1 F3 -175.88(18) . . . . ?
C3 N2 C2 N1 -0.7(3) . . . . ?
C3 N2 C2 C13 179.1(2) . . . . ?
S1 N1 C2 N2 179.51(17) . . . . ?
S1 N1 C2 C13 -0.2(4) . . . . ?
C2 N2 C3 C7 51.4(3) . . . . ?
C2 N2 C3 C10 174.7(2) . . . . ?
C2 N2 C3 C4 -74.7(3) . . . . ?
N2 C3 C4 C12 -1.0(3) . . . . ?
C7 C3 C4 C12 -125.4(2) . . . . ?
C10 C3 C4 C12 112.1(2) . . . . ?
N2 C3 C4 C8 121.6(2) . . . . ?
C7 C3 C4 C8 -2.8(3) . . . . ?
C10 C3 C4 C8 -125.4(2) . . . . ?
N2 C3 C4 C5 -116.4(2) . . . . ?
C7 C3 C4 C5 119.2(2) . . . . ?
C10 C3 C4 C5 -3.3(2) . . . . ?
C12 C4 C5 C11 -80.4(2) . . . . ?
C8 C4 C5 C11 161.4(2) . . . . ?
C3 C4 C5 C11 38.7(2) . . . . ?
C12 C4 C5 C6 172.3(2) . . . . ?
C8 C4 C5 C6 54.1(3) . . . . ?
C3 C4 C5 C6 -68.6(2) . . . . ?
C11 C5 C6 C9 -33.8(3) . . . . ?
C4 C5 C6 C9 73.9(3) . . . . ?
N2 C3 C7 I1 60.7(2) . . . . ?
C10 C3 C7 I1 -57.8(2) . . . . ?
C4 C3 C7 I1 -173.38(14) . . . . ?
C5 C6 C9 C10 -2.6(3) . . . . ?
C6 C9 C10 C11 38.1(3) . . . . ?
C6 C9 C10 C3 -69.6(3) . . . . ?
N2 C3 C10 C11 84.6(2) . . . . ?
C7 C3 C10 C11 -154.8(2) . . . . ?
C4 C3 C10 C11 -33.1(2) . . . . ?
N2 C3 C10 C9 -169.34(19) . . . . ?
C7 C3 C10 C9 -48.8(3) . . . . ?
C4 C3 C10 C9 73.0(2) . . . . ?
C6 C5 C11 C10 56.4(2) . . . . ?
C4 C5 C11 C10 -58.8(2) . . . . ?
C9 C10 C11 C5 -57.9(2) . . . . ?
C3 C10 C11 C5 56.4(2) . . . . ?
